data_7236326
loop_
_publ_author_name
'Kumar, Dheeraj'
'Mitchell, Lauren A.'
'Parrish, Damon A.'
'Shreeve, Jean'ne M.'

_publ_section_title
;
 Asymmetric N,N&#x2032;-ethylene-bridged azole-based compounds: Two way
 control of the energetic properties of compounds
;
_journal_issue 25
_journal_name_full 'Journal of Materials Chemistry A'
_journal_page_first 9931
_journal_paper_doi 10.1039/C6TA03536A
_journal_volume 4
_journal_year 2016
_chemical_formula_moiety 'C5 H6 N10 O4'
_chemical_formula_sum 'C5 H6 N10 O4'
_chemical_formula_weight 270.20
_space_group_crystal_system monoclinic
_space_group_IT_number 14
_space_group_name_Hall '-P 2yn'
_space_group_name_H-M_alt 'P 1 21/n 1'
_atom_sites_solution_hydrogens mixed
_audit_creation_method SHELXL-2014/7
_audit_update_record
;
2016-04-18 deposited with the CCDC.
2016-06-06 downloaded from the CCDC.
;
_cell_angle_alpha 90
_cell_angle_beta 108.131(2)
_cell_angle_gamma 90
_cell_formula_units_Z 4
_cell_length_a 7.9667(5)
_cell_length_b 12.8656(9)
_cell_length_c 10.6222(7)
_cell_measurement_reflns_used 3206
_cell_measurement_temperature 150(2)
_cell_measurement_theta_max 29.90
_cell_measurement_theta_min 2.82
_cell_volume 1034.68(12)
_computing_cell_refinement 'Bruker APEX3 v2015.5-2 (Bruker, 2015)'
_computing_data_collection 'Bruker APEX3 v2015.5-2 (Bruker, 2015)'
_computing_data_reduction
;
Bruker SAINT v8.34A (Bruker, 2013), Bruker XPREP v2014/2 (Bruker, 2014)
;
_computing_molecular_graphics 'Bruker SHELXTL v2014/7 (Bruker, 2014)'
_computing_publication_material 'Bruker SHELXTL v2014/7 (Bruker, 2014)'
_computing_structure_refinement 'SHELXL-2014/7 (Sheldrick, 2014) within WINGX (Farrugia, 2012)'
_computing_structure_solution 'Bruker SHELXTL v2014/7 (Bruker, 2014)'
_diffrn_ambient_temperature 150(2)
_diffrn_measured_fraction_theta_full 0.998
_diffrn_measured_fraction_theta_max 0.942
_diffrn_measurement_device_type 'Bruker SMART APEX II CCD'
_diffrn_measurement_method '\w scans'
_diffrn_radiation_monochromator graphite
_diffrn_radiation_source 'fine focus sealed tube'
_diffrn_radiation_type MoK\a
_diffrn_radiation_wavelength 0.71073
_diffrn_reflns_av_R_equivalents 0.0325
_diffrn_reflns_av_unetI/netI 0.0343
_diffrn_reflns_Laue_measured_fraction_full 0.998
_diffrn_reflns_Laue_measured_fraction_max 0.942
_diffrn_reflns_limit_h_max 11
_diffrn_reflns_limit_h_min -9
_diffrn_reflns_limit_k_max 18
_diffrn_reflns_limit_k_min -17
_diffrn_reflns_limit_l_max 15
_diffrn_reflns_limit_l_min -14
_diffrn_reflns_number 12230
_diffrn_reflns_point_group_measured_fraction_full 0.998
_diffrn_reflns_point_group_measured_fraction_max 0.942
_diffrn_reflns_theta_full 25.242
_diffrn_reflns_theta_max 30.560
_diffrn_reflns_theta_min 2.565
_exptl_absorpt_coefficient_mu 0.150
_exptl_absorpt_correction_T_max 0.7461
_exptl_absorpt_correction_T_min 0.6842
_exptl_absorpt_correction_type multi-scan
_exptl_absorpt_process_details 'SADABS v2014/5 (Bruker, 2008)'
_exptl_crystal_colour colourless
_exptl_crystal_density_diffrn 1.735
_exptl_crystal_description plate
_exptl_crystal_F_000 552
_exptl_crystal_size_max 0.200
_exptl_crystal_size_mid 0.168
_exptl_crystal_size_min 0.034
_refine_diff_density_max 0.323
_refine_diff_density_min -0.247
_refine_diff_density_rms 0.050
_refine_ls_extinction_method none
_refine_ls_goodness_of_fit_ref 1.018
_refine_ls_hydrogen_treatment mixed
_refine_ls_matrix_type full
_refine_ls_number_parameters 175
_refine_ls_number_reflns 2995
_refine_ls_number_restraints 0
_refine_ls_restrained_S_all 1.018
_refine_ls_R_factor_all 0.0595
_refine_ls_R_factor_gt 0.0370
_refine_ls_shift/su_max 0.000
_refine_ls_shift/su_mean 0.000
_refine_ls_structure_factor_coef Fsqd
_refine_ls_weighting_details 'w=1/[\s^2^(Fo^2^)+(0.0402P)^2^+0.2587P] where P=(Fo^2^+2Fc^2^)/3'
_refine_ls_weighting_scheme calc
_refine_ls_wR_factor_gt 0.0812
_refine_ls_wR_factor_ref 0.0903
_reflns_Friedel_coverage 0.000
_reflns_number_gt 2230
_reflns_number_total 2995
_reflns_threshold_expression 'I > 2\s(I)'
_cod_data_source_file c6ta03536a2.cif
_cod_data_source_block shrv389
_cod_original_sg_symbol_H-M 'P 21/n'
_cod_database_code 7236326
_shelx_shelxl_version_number 2014/7
_shelx_space_group_comment
;
The symmetry employed for this shelxl refinement is uniquely defined
by the following loop, which should always be used as a source of
symmetry information in preference to the above space-group names.
They are only intended as comments.
;
_shelx_estimated_absorpt_t_min 0.971
_shelx_estimated_absorpt_t_max 0.995

loop_
_space_group_symop_operation_xyz
'x, y, z'
'-x+1/2, y+1/2, -z+1/2'
'-x, -y, -z'
'x-1/2, -y-1/2, z-1/2'

loop_
_atom_site_label
_atom_site_type_symbol
_atom_site_fract_x
_atom_site_fract_y
_atom_site_fract_z
_atom_site_U_iso_or_equiv
_atom_site_adp_type
_atom_site_occupancy
_atom_site_site_symmetry_order
_atom_site_calc_flag
_atom_site_refinement_flags_posn
_atom_site_refinement_flags_adp
O1 O 0.80465(12) 0.49237(8) 0.62702(10) 0.0260(2) Uani 1 1 d . .
O2 O 0.69878(14) 0.36379(8) 0.49287(10) 0.0302(2) Uani 1 1 d . .
N3 N 0.68867(14) 0.42619(8) 0.57899(10) 0.0206(2) Uani 1 1 d . .
N4 N 0.54094(14) 0.41899(8) 0.61624(10) 0.0190(2) Uani 1 1 d . .
C5 C 0.53355(16) 0.48412(9) 0.71205(12) 0.0172(2) Uani 1 1 d . .
N6 N 0.64001(16) 0.55496(9) 0.79060(11) 0.0215(2) Uani 1 1 d . .
N7 N 0.55948(15) 0.59827(9) 0.87398(12) 0.0264(3) Uani 1 1 d . .
N8 N 0.40766(16) 0.55658(8) 0.85068(12) 0.0238(3) Uani 1 1 d . .
N9 N 0.38782(14) 0.48535(8) 0.75232(11) 0.0179(2) Uani 1 1 d . .
C10 C 0.21742(16) 0.43421(9) 0.69370(13) 0.0187(3) Uani 1 1 d . .
H10A H 0.1906 0.4326 0.5962 0.022 Uiso 1 1 calc R U
H10B H 0.1243 0.4757 0.7139 0.022 Uiso 1 1 calc R U
C11 C 0.21208(17) 0.32366(9) 0.74357(13) 0.0198(3) Uani 1 1 d . .
H11A H 0.2552 0.3233 0.8416 0.024 Uiso 1 1 calc R U
H11B H 0.0886 0.2984 0.7148 0.024 Uiso 1 1 calc R U
N12 N 0.32091(14) 0.25406(8) 0.69308(10) 0.0165(2) Uani 1 1 d . .
N13 N 0.28247(14) 0.23933(8) 0.56091(10) 0.0170(2) Uani 1 1 d . .
C14 C 0.41599(16) 0.18094(9) 0.55830(12) 0.0164(2) Uani 1 1 d . .
N15 N 0.53536(14) 0.15606(8) 0.67433(10) 0.0195(2) Uani 1 1 d . .
C16 C 0.47063(17) 0.20509(10) 0.75887(13) 0.0192(3) Uani 1 1 d . .
H16 H 0.5229 0.2054 0.8524 0.023 Uiso 1 1 calc R U
N17 N 0.43590(14) 0.14758(8) 0.43361(11) 0.0194(2) Uani 1 1 d . .
O18 O 0.33264(14) 0.18296(9) 0.33166(9) 0.0323(3) Uani 1 1 d . .
O19 O 0.55682(13) 0.08719(7) 0.43853(10) 0.0255(2) Uani 1 1 d . .
H6 H 0.742(2) 0.5769(12) 0.7896(16) 0.031 Uiso 1 1 d . U

loop_
_atom_site_aniso_label
_atom_site_aniso_U_11
_atom_site_aniso_U_22
_atom_site_aniso_U_33
_atom_site_aniso_U_23
_atom_site_aniso_U_13
_atom_site_aniso_U_12
O1 0.0154(5) 0.0340(5) 0.0284(5) 0.0019(4) 0.0066(4) -0.0044(4)
O2 0.0303(6) 0.0355(6) 0.0293(5) -0.0040(4) 0.0158(5) 0.0032(4)
N3 0.0154(5) 0.0258(6) 0.0207(5) 0.0037(4) 0.0057(4) 0.0024(4)
N4 0.0136(5) 0.0229(5) 0.0213(5) 0.0003(4) 0.0068(4) 0.0004(4)
C5 0.0132(6) 0.0165(6) 0.0212(6) 0.0046(4) 0.0043(5) 0.0009(5)
N6 0.0168(6) 0.0214(5) 0.0272(6) -0.0031(4) 0.0079(5) -0.0021(4)
N7 0.0215(6) 0.0244(6) 0.0345(7) -0.0074(5) 0.0105(5) -0.0015(5)
N8 0.0220(6) 0.0196(5) 0.0305(6) -0.0061(4) 0.0095(5) -0.0008(4)
N9 0.0151(5) 0.0163(5) 0.0233(5) -0.0009(4) 0.0075(4) 0.0013(4)
C10 0.0124(6) 0.0198(6) 0.0247(6) 0.0001(5) 0.0070(5) 0.0005(5)
C11 0.0197(6) 0.0185(6) 0.0253(6) -0.0025(5) 0.0129(5) -0.0014(5)
N12 0.0170(5) 0.0169(5) 0.0171(5) -0.0010(4) 0.0074(4) -0.0007(4)
N13 0.0159(5) 0.0178(5) 0.0176(5) -0.0007(4) 0.0058(4) -0.0025(4)
C14 0.0157(6) 0.0165(6) 0.0175(6) -0.0012(4) 0.0060(5) -0.0016(5)
N15 0.0183(5) 0.0198(5) 0.0198(5) -0.0002(4) 0.0050(4) 0.0021(4)
C16 0.0192(6) 0.0196(6) 0.0180(6) 0.0002(4) 0.0047(5) -0.0003(5)
N17 0.0184(5) 0.0200(5) 0.0213(6) -0.0035(4) 0.0081(4) -0.0032(4)
O18 0.0297(6) 0.0461(6) 0.0173(5) -0.0039(4) 0.0018(4) 0.0076(5)
O19 0.0275(5) 0.0238(5) 0.0305(5) -0.0005(4) 0.0164(4) 0.0046(4)

loop_
_atom_type_symbol
_atom_type_description
_atom_type_scat_dispersion_real
_atom_type_scat_dispersion_imag
_atom_type_scat_source
C C 0.0033 0.0016 'International Tables Vol C Tables 4.2.6.8 and 6.1.1.4'
H H 0.0000 0.0000 'International Tables Vol C Tables 4.2.6.8 and 6.1.1.4'
N N 0.0061 0.0033 'International Tables Vol C Tables 4.2.6.8 and 6.1.1.4'
O O 0.0106 0.0060 'International Tables Vol C Tables 4.2.6.8 and 6.1.1.4'

loop_
_geom_angle_atom_site_label_1
_geom_angle_atom_site_label_2
_geom_angle_atom_site_label_3
_geom_angle
O2 N3 O1 122.43(11)
O2 N3 N4 115.66(11)
O1 N3 N4 121.90(11)
C5 N4 N3 115.34(10)
N4 C5 N6 136.95(12)
N4 C5 N9 119.56(11)
N6 C5 N9 103.47(11)
C5 N6 N7 110.29(11)
C5 N6 H6 129.0(11)
N7 N6 H6 120.6(11)
N8 N7 N6 108.16(11)
N7 N8 N9 107.98(11)
C5 N9 N8 110.09(10)
C5 N9 C10 129.26(11)
N8 N9 C10 120.03(10)
N9 C10 C11 113.26(10)
N9 C10 H10A 108.9
C11 C10 H10A 108.9
N9 C10 H10B 108.9
C11 C10 H10B 108.9
H10A C10 H10B 107.7
N12 C11 C10 111.16(10)
N12 C11 H11A 109.4
C10 C11 H11A 109.4
N12 C11 H11B 109.4
C10 C11 H11B 109.4
H11A C11 H11B 108.0
C16 N12 N13 110.67(10)
C16 N12 C11 129.20(11)
N13 N12 C11 119.89(10)
C14 N13 N12 100.32(10)
N13 C14 N15 117.78(11)
N13 C14 N17 120.71(11)
N15 C14 N17 121.48(11)
C16 N15 C14 101.24(10)
N15 C16 N12 109.98(11)
N15 C16 H16 125.0
N12 C16 H16 125.0
O18 N17 O19 125.14(11)
O18 N17 C14 117.63(11)
O19 N17 C14 117.22(11)

loop_
_geom_bond_atom_site_label_1
_geom_bond_atom_site_label_2
_geom_bond_distance
O1 N3 1.2432(14)
O2 N3 1.2384(14)
N3 N4 1.3565(15)
N4 C5 1.3336(16)
C5 N6 1.3438(16)
C5 N9 1.3566(16)
N6 N7 1.3639(16)
N6 H6 0.861(18)
N7 N8 1.2750(16)
N8 N9 1.3615(15)
N9 C10 1.4620(16)
C10 C11 1.5230(17)
C10 H10A 0.9900
C10 H10B 0.9900
C11 N12 1.4596(16)
C11 H11A 0.9900
C11 H11B 0.9900
N12 C16 1.3376(16)
N12 N13 1.3539(14)
N13 C14 1.3096(16)
C14 N15 1.3403(16)
C14 N17 1.4473(16)
N15 C16 1.3261(16)
C16 H16 0.9500
N17 O18 1.2256(14)
N17 O19 1.2260(14)

loop_
_geom_hbond_atom_site_label_D
_geom_hbond_atom_site_label_H
_geom_hbond_atom_site_label_A
_geom_hbond_distance_DH
_geom_hbond_distance_HA
_geom_hbond_distance_DA
_geom_hbond_angle_DHA
_geom_hbond_site_symmetry_A
C10 H10A O1 0.99 2.57 3.4866(16) 153.7 3_666
C10 H10B O1 0.99 2.43 3.2289(16) 137.0 1_455
C11 H11A O19 0.99 2.43 2.9544(16) 112.6 4_566
C16 H16 N13 0.95 2.62 3.4664(16) 149.4 4_666
N6 H6 N15 0.861(18) 1.978(18) 2.8142(16) 163.2(15) 2_656

loop_
_geom_torsion_atom_site_label_1
_geom_torsion_atom_site_label_2
_geom_torsion_atom_site_label_3
_geom_torsion_atom_site_label_4
_geom_torsion
O2 N3 N4 C5 177.91(11)
O1 N3 N4 C5 -3.18(17)
N3 N4 C5 N6 -4.3(2)
N3 N4 C5 N9 177.49(10)
N4 C5 N6 N7 -179.24(14)
N9 C5 N6 N7 -0.83(14)
C5 N6 N7 N8 0.38(15)
N6 N7 N8 N9 0.26(14)
N4 C5 N9 N8 179.74(11)
N6 C5 N9 N8 0.99(13)
N4 C5 N9 C10 -9.49(19)
N6 C5 N9 C10 171.76(11)
N7 N8 N9 C5 -0.81(15)
N7 N8 N9 C10 -172.56(11)
C5 N9 C10 C11 87.44(15)
N8 N9 C10 C11 -102.58(13)
N9 C10 C11 N12 -70.29(14)
C10 C11 N12 C16 112.50(14)
C10 C11 N12 N13 -61.31(14)
C16 N12 N13 C14 0.10(13)
C11 N12 N13 C14 174.97(10)
N12 N13 C14 N15 0.39(14)
N12 N13 C14 N17 -177.65(10)
N13 C14 N15 C16 -0.70(14)
N17 C14 N15 C16 177.33(11)
C14 N15 C16 N12 0.69(13)
N13 N12 C16 N15 -0.53(14)
C11 N12 C16 N15 -174.80(11)
N13 C14 N17 O18 6.04(17)
N15 C14 N17 O18 -171.93(11)
N13 C14 N17 O19 -175.03(11)
N15 C14 N17 O19 7.00(17)
